data_1545967
loop_
_publ_author_name
'Cend\'on, Borja'
'Casanova, Noelia'
'Comanescu, Cezar'
'Garc\'ia-Fandi\~no, Rebeca'
'Seoane, Andr\'es'
'Gul\'ias, Mois\'es'
'Mascare\~nas, Jos\'e L'

_publ_section_title
;
 Palladium-Catalyzed Formal (5 + 2) Annulation between
 ortho-Alkenylanilides and Allenes.
;
_journal_issue 7
_journal_name_full 'Organic letters'
_journal_page_first 1674
_journal_page_last 1677
_journal_paper_doi 10.1021/acs.orglett.7b00467
_journal_volume 19
_journal_year 2017
_chemical_formula_moiety 'C21 H20 F3 N O2 S'
_chemical_formula_sum 'C21 H20 F3 N O2 S'
_chemical_formula_weight 407.44
_space_group_crystal_system triclinic
_space_group_IT_number 2
_space_group_name_Hall '-P 1'
_space_group_name_H-M_alt 'P -1'
_symmetry_space_group_name_Hall '-P 1'
_symmetry_space_group_name_H-M 'P -1'
_atom_sites_solution_hydrogens geom
_audit_creation_method SHELXL-2016/6
_cell_angle_alpha 70.444(3)
_cell_angle_beta 89.544(4)
_cell_angle_gamma 67.304(3)
_cell_formula_units_Z 2
_cell_length_a 9.0447(8)
_cell_length_b 10.6072(9)
_cell_length_c 11.4907(9)
_cell_measurement_reflns_used 4043
_cell_measurement_temperature 100(2)
_cell_measurement_theta_max 26.791
_cell_measurement_theta_min 1.899
_cell_volume 949.01(14)
_computing_structure_refinement 'SHELXL-2016/6 (Sheldrick, 2016)'
_computing_structure_solution 'SHELXT 2014/5 (Sheldrick, 2014)'
_diffrn_ambient_temperature 100(2)
_diffrn_measured_fraction_theta_full 1.000
_diffrn_measured_fraction_theta_max 0.996
_diffrn_measurement_device_type 'Bruker APEX CCD system'
_diffrn_measurement_method '\w rotations'
_diffrn_radiation_type MoK\a
_diffrn_radiation_wavelength 0.71073
_diffrn_reflns_av_R_equivalents 0.0437
_diffrn_reflns_av_unetI/netI 0.0508
_diffrn_reflns_Laue_measured_fraction_full 1.000
_diffrn_reflns_Laue_measured_fraction_max 0.996
_diffrn_reflns_limit_h_max 11
_diffrn_reflns_limit_h_min -11
_diffrn_reflns_limit_k_max 13
_diffrn_reflns_limit_k_min -9
_diffrn_reflns_limit_l_max 14
_diffrn_reflns_limit_l_min -13
_diffrn_reflns_number 15746
_diffrn_reflns_point_group_measured_fraction_full 1.000
_diffrn_reflns_point_group_measured_fraction_max 0.996
_diffrn_reflns_theta_full 25.242
_diffrn_reflns_theta_max 26.791
_diffrn_reflns_theta_min 1.899
_diffrn_source 'normal-focus sealed tube'
_exptl_absorpt_coefficient_mu 0.216
_exptl_absorpt_correction_T_max 0.7454
_exptl_absorpt_correction_T_min 0.7106
_exptl_absorpt_correction_type multi-scan
_exptl_absorpt_process_details
;
Absorption correction performed with SADABS program. This is based on the
method of Blessing: Blessing, R. H., Acta Crystallogr., Sect. A 1995, 51, 33.

SADABS: Area-Detector Absorption Correction. Bruker-AXS 
within SAINT+ package, v. 7.56a (2008).
;
_exptl_crystal_colour white
_exptl_crystal_density_diffrn 1.426
_exptl_crystal_density_method 'not measured'
_exptl_crystal_description 'irregular block'
_exptl_crystal_F_000 424
_exptl_crystal_size_max 0.435
_exptl_crystal_size_mid 0.305
_exptl_crystal_size_min 0.114
_refine_diff_density_max 0.308
_refine_diff_density_min -0.373
_refine_diff_density_rms 0.060
_refine_ls_extinction_method none
_refine_ls_goodness_of_fit_ref 0.721
_refine_ls_hydrogen_treatment constr
_refine_ls_matrix_type full
_refine_ls_number_parameters 253
_refine_ls_number_reflns 4043
_refine_ls_number_restraints 0
_refine_ls_restrained_S_all 0.721
_refine_ls_R_factor_all 0.0627
_refine_ls_R_factor_gt 0.0419
_refine_ls_shift/su_max 0.000
_refine_ls_shift/su_mean 0.000
_refine_ls_structure_factor_coef Fsqd
_refine_ls_weighting_details 'w=1/[\s^2^(Fo^2^)+(0.0642P)^2^+2.0699P] where P=(Fo^2^+2Fc^2^)/3'
_refine_ls_weighting_scheme calc
_refine_ls_wR_factor_gt 0.0982
_refine_ls_wR_factor_ref 0.1156
_reflns_Friedel_coverage 0.000
_reflns_number_gt 2964
_reflns_number_total 4043
_reflns_threshold_expression 'I > 2\s(I)'
_cod_data_source_file ol7b00467_si_002.cif
_cod_data_source_block ccBenzPhenyl_a
_cod_database_code 1545967
_shelx_shelxl_version_number 2016/6
_shelx_space_group_comment
;
The symmetry employed for this shelxl refinement is uniquely defined
by the following loop, which should always be used as a source of
symmetry information in preference to the above space-group names.
They are only intended as comments.
;
_shelx_estimated_absorpt_t_min 0.912
_shelx_estimated_absorpt_t_max 0.976
_exptl_absorpt_special_details
;
Absorption correction performed with SADABS program. This is based on the
method of Blessing: Blessing, R. H., Acta Crystallogr., Sect. A 1995, 51, 33.

SADABS: Area-Detector Absorption Correction. Bruker-AXS 
within SAINT+ package, v. 7.56a (2008).
;

loop_
_space_group_symop_operation_xyz
'x, y, z'
'-x, -y, -z'

loop_
_atom_site_label
_atom_site_type_symbol
_atom_site_fract_x
_atom_site_fract_y
_atom_site_fract_z
_atom_site_U_iso_or_equiv
_atom_site_adp_type
_atom_site_occupancy
_atom_site_site_symmetry_order
_atom_site_calc_flag
_atom_site_refinement_flags_posn
_atom_site_refinement_flags_adp
C1 C 0.5384(2) 0.6530(2) 0.23072(18) 0.0161(4) Uani 1 1 d . .
O1 O 0.30242(17) 0.79133(17) 0.37151(15) 0.0267(4) Uani 1 1 d . .
S1 S 0.46636(6) 0.75112(6) 0.41653(5) 0.01975(15) Uani 1 1 d . .
F1 F 0.39690(15) 1.01869(14) 0.40034(12) 0.0286(3) Uani 1 1 d . .
N1 N 0.58798(19) 0.64432(18) 0.35430(15) 0.0169(4) Uani 1 1 d . .
F2 F 0.45256(16) 0.98007(13) 0.22966(11) 0.0270(3) Uani 1 1 d . .
O2 O 0.5226(2) 0.69716(17) 0.54629(14) 0.0303(4) Uani 1 1 d . .
C2 C 0.4198(2) 0.6056(2) 0.2148(2) 0.0200(4) Uani 1 1 d . .
H2 H 0.374894 0.563531 0.284609 0.024 Uiso 1 1 calc R U
C3 C 0.3669(3) 0.6198(2) 0.0961(2) 0.0220(5) Uani 1 1 d . .
H3 H 0.283918 0.589551 0.084237 0.026 Uiso 1 1 calc R U
F3 F 0.64488(15) 0.90149(15) 0.37973(13) 0.0298(3) Uani 1 1 d . .
C4 C 0.4351(3) 0.6782(2) -0.0050(2) 0.0212(5) Uani 1 1 d . .
H4 H 0.398544 0.688468 -0.086250 0.025 Uiso 1 1 calc R U
C5 C 0.5567(2) 0.7215(2) 0.01259(19) 0.0179(4) Uani 1 1 d . .
H5 H 0.604112 0.759803 -0.057178 0.021 Uiso 1 1 calc R U
C6 C 0.6112(2) 0.7101(2) 0.13050(18) 0.0148(4) Uani 1 1 d . .
C7 C 0.7404(2) 0.7581(2) 0.14827(18) 0.0142(4) Uani 1 1 d . .
C9 C 0.8578(2) 0.9356(2) 0.08560(19) 0.0188(4) Uani 1 1 d . .
H9 H 0.854511 1.026542 0.030395 0.023 Uiso 1 1 calc R U
C8 C 0.7375(2) 0.8908(2) 0.06795(18) 0.0160(4) Uani 1 1 d . .
H8 H 0.652287 0.951191 0.000421 0.019 Uiso 1 1 calc R U
C10 C 0.9832(2) 0.8480(2) 0.1837(2) 0.0209(5) Uani 1 1 d . .
H10 H 1.065286 0.879066 0.196201 0.025 Uiso 1 1 calc R U
C11 C 0.9879(2) 0.7150(2) 0.26321(19) 0.0186(4) Uani 1 1 d . .
H11 H 1.073912 0.655025 0.330199 0.022 Uiso 1 1 calc R U
C12 C 0.8685(2) 0.6680(2) 0.24645(18) 0.0152(4) Uani 1 1 d . .
C13 C 0.8727(2) 0.5238(2) 0.33103(18) 0.0153(4) Uani 1 1 d . .
C14 C 0.7530(2) 0.5388(2) 0.42231(18) 0.0173(4) Uani 1 1 d . .
H14A H 0.751644 0.442136 0.468794 0.021 Uiso 1 1 calc R U
H14B H 0.785424 0.574336 0.483084 0.021 Uiso 1 1 calc R U
C15 C 0.4928(3) 0.9227(2) 0.35268(19) 0.0206(4) Uani 1 1 d . .
C16 C 0.9681(2) 0.3964(2) 0.32057(18) 0.0162(4) Uani 1 1 d . .
C17 C 1.0721(2) 0.3886(2) 0.21795(19) 0.0189(4) Uani 1 1 d . .
H17A H 1.185174 0.319192 0.253877 0.023 Uiso 1 1 calc R U
H17B H 1.071330 0.486217 0.171905 0.023 Uiso 1 1 calc R U
C18 C 1.0048(3) 0.3369(2) 0.1289(2) 0.0223(5) Uani 1 1 d . .
H18A H 0.895270 0.411138 0.087971 0.027 Uiso 1 1 calc R U
H18B H 1.075106 0.327262 0.063099 0.027 Uiso 1 1 calc R U
C19 C 0.9958(3) 0.1904(2) 0.1977(2) 0.0255(5) Uani 1 1 d . .
H19A H 0.941966 0.165498 0.139392 0.031 Uiso 1 1 calc R U
H19B H 1.106884 0.113181 0.227281 0.031 Uiso 1 1 calc R U
C20 C 0.9033(3) 0.1934(2) 0.3085(2) 0.0258(5) Uani 1 1 d . .
H20A H 0.911648 0.093484 0.356264 0.031 Uiso 1 1 calc R U
H20B H 0.787505 0.257769 0.277930 0.031 Uiso 1 1 calc R U
C21 C 0.9688(3) 0.2491(2) 0.3951(2) 0.0208(5) Uani 1 1 d . .
H21A H 0.900451 0.257684 0.462138 0.025 Uiso 1 1 calc R U
H21B H 1.080461 0.178708 0.434275 0.025 Uiso 1 1 calc R U

loop_
_atom_site_aniso_label
_atom_site_aniso_U_11
_atom_site_aniso_U_22
_atom_site_aniso_U_33
_atom_site_aniso_U_23
_atom_site_aniso_U_13
_atom_site_aniso_U_12
C1 0.0142(10) 0.0123(9) 0.0167(10) -0.0035(8) 0.0006(8) -0.0018(8)
O1 0.0153(8) 0.0299(9) 0.0334(9) -0.0122(7) 0.0086(6) -0.0068(7)
S1 0.0182(3) 0.0200(3) 0.0157(3) -0.0040(2) 0.0053(2) -0.0044(2)
F1 0.0272(7) 0.0269(7) 0.0296(7) -0.0171(6) 0.0035(6) -0.0029(6)
N1 0.0140(8) 0.0180(9) 0.0144(9) -0.0042(7) 0.0021(7) -0.0036(7)
F2 0.0378(8) 0.0201(6) 0.0163(6) -0.0034(5) 0.0040(5) -0.0077(6)
O2 0.0362(9) 0.0274(9) 0.0133(8) -0.0032(6) 0.0060(7) -0.0023(7)
C2 0.0161(10) 0.0166(10) 0.0244(11) -0.0031(9) 0.0030(8) -0.0071(8)
C3 0.0174(10) 0.0185(11) 0.0313(12) -0.0086(9) -0.0001(9) -0.0087(9)
F3 0.0229(7) 0.0334(8) 0.0401(8) -0.0204(6) 0.0057(6) -0.0123(6)
C4 0.0208(11) 0.0192(11) 0.0223(11) -0.0087(9) -0.0022(9) -0.0055(9)
C5 0.0180(10) 0.0150(10) 0.0173(10) -0.0046(8) 0.0007(8) -0.0041(8)
C6 0.0128(9) 0.0109(9) 0.0177(10) -0.0046(8) 0.0021(8) -0.0021(8)
C7 0.0153(10) 0.0150(10) 0.0132(10) -0.0062(8) 0.0042(7) -0.0060(8)
C9 0.0211(10) 0.0126(10) 0.0211(11) -0.0038(8) 0.0037(8) -0.0072(8)
C8 0.0143(10) 0.0142(10) 0.0153(10) -0.0034(8) 0.0017(8) -0.0031(8)
C10 0.0169(10) 0.0203(11) 0.0284(12) -0.0098(9) 0.0026(9) -0.0097(9)
C11 0.0158(10) 0.0171(10) 0.0187(11) -0.0040(8) -0.0016(8) -0.0045(8)
C12 0.0168(10) 0.0144(10) 0.0138(10) -0.0046(8) 0.0037(8) -0.0061(8)
C13 0.0145(10) 0.0155(10) 0.0137(10) -0.0021(8) -0.0005(8) -0.0065(8)
C14 0.0170(10) 0.0146(10) 0.0134(10) -0.0013(8) -0.0009(8) -0.0027(8)
C15 0.0191(11) 0.0212(11) 0.0185(11) -0.0090(9) 0.0022(8) -0.0037(9)
C16 0.0141(10) 0.0176(10) 0.0148(10) -0.0031(8) -0.0014(8) -0.0066(8)
C17 0.0159(10) 0.0145(10) 0.0229(11) -0.0053(8) 0.0037(8) -0.0040(8)
C18 0.0235(11) 0.0198(11) 0.0212(11) -0.0080(9) 0.0035(9) -0.0057(9)
C19 0.0290(12) 0.0188(11) 0.0290(12) -0.0098(9) -0.0004(10) -0.0089(10)
C20 0.0288(12) 0.0201(11) 0.0303(13) -0.0075(9) 0.0038(10) -0.0132(10)
C21 0.0217(11) 0.0141(10) 0.0198(11) -0.0019(8) 0.0023(8) -0.0037(9)

loop_
_atom_type_symbol
_atom_type_description
_atom_type_scat_dispersion_real
_atom_type_scat_dispersion_imag
_atom_type_scat_source
C C 0.0033 0.0016 'International Tables Vol C Tables 4.2.6.8 and 6.1.1.4'
H H 0.0000 0.0000 'International Tables Vol C Tables 4.2.6.8 and 6.1.1.4'
N N 0.0061 0.0033 'International Tables Vol C Tables 4.2.6.8 and 6.1.1.4'
O O 0.0106 0.0060 'International Tables Vol C Tables 4.2.6.8 and 6.1.1.4'
F F 0.0171 0.0103 'International Tables Vol C Tables 4.2.6.8 and 6.1.1.4'
S S 0.1246 0.1234 'International Tables Vol C Tables 4.2.6.8 and 6.1.1.4'

loop_
_geom_angle_atom_site_label_1
_geom_angle_atom_site_label_2
_geom_angle_atom_site_label_3
_geom_angle
C2 C1 C6 121.56(19)
C2 C1 N1 119.44(18)
C6 C1 N1 119.00(18)
O1 S1 O2 121.76(10)
O1 S1 N1 110.98(9)
O2 S1 N1 108.96(9)
O1 S1 C15 103.62(9)
O2 S1 C15 104.70(10)
N1 S1 C15 105.23(9)
C1 N1 C14 120.35(16)
C1 N1 S1 119.79(13)
C14 N1 S1 119.84(13)
C1 C2 C3 119.57(19)
C1 C2 H2 120.2
C3 C2 H2 120.2
C4 C3 C2 120.0(2)
C4 C3 H3 120.0
C2 C3 H3 120.0
C3 C4 C5 119.9(2)
C3 C4 H4 120.1
C5 C4 H4 120.1
C4 C5 C6 121.47(19)
C4 C5 H5 119.3
C6 C5 H5 119.3
C5 C6 C1 117.44(18)
C5 C6 C7 121.12(18)
C1 C6 C7 121.44(18)
C8 C7 C12 119.47(18)
C8 C7 C6 120.82(17)
C12 C7 C6 119.71(17)
C8 C9 C10 120.21(19)
C8 C9 H9 119.9
C10 C9 H9 119.9
C9 C8 C7 120.55(18)
C9 C8 H8 119.7
C7 C8 H8 119.7
C11 C10 C9 119.56(19)
C11 C10 H10 120.2
C9 C10 H10 120.2
C10 C11 C12 120.99(19)
C10 C11 H11 119.5
C12 C11 H11 119.5
C11 C12 C7 119.20(18)
C11 C12 C13 121.60(17)
C7 C12 C13 119.19(17)
C16 C13 C12 122.62(18)
C16 C13 C14 124.20(18)
C12 C13 C14 113.09(17)
N1 C14 C13 109.79(16)
N1 C14 H14A 109.7
C13 C14 H14A 109.7
N1 C14 H14B 109.7
C13 C14 H14B 109.7
H14A C14 H14B 108.2
F3 C15 F2 108.86(17)
F3 C15 F1 108.74(17)
F2 C15 F1 108.03(16)
F3 C15 S1 111.11(14)
F2 C15 S1 110.41(14)
F1 C15 S1 109.62(15)
C13 C16 C17 122.24(18)
C13 C16 C21 125.49(19)
C17 C16 C21 111.74(17)
C16 C17 C18 108.72(17)
C16 C17 H17A 109.9
C18 C17 H17A 109.9
C16 C17 H17B 109.9
C18 C17 H17B 109.9
H17A C17 H17B 108.3
C19 C18 C17 111.49(18)
C19 C18 H18A 109.3
C17 C18 H18A 109.3
C19 C18 H18B 109.3
C17 C18 H18B 109.3
H18A C18 H18B 108.0
C20 C19 C18 112.00(18)
C20 C19 H19A 109.2
C18 C19 H19A 109.2
C20 C19 H19B 109.2
C18 C19 H19B 109.2
H19A C19 H19B 107.9
C19 C20 C21 111.80(18)
C19 C20 H20A 109.3
C21 C20 H20A 109.3
C19 C20 H20B 109.3
C21 C20 H20B 109.3
H20A C20 H20B 107.9
C16 C21 C20 109.42(17)
C16 C21 H21A 109.8
C20 C21 H21A 109.8
C16 C21 H21B 109.8
C20 C21 H21B 109.8
H21A C21 H21B 108.2

loop_
_geom_bond_atom_site_label_1
_geom_bond_atom_site_label_2
_geom_bond_distance
C1 C2 1.385(3)
C1 C6 1.399(3)
C1 N1 1.455(3)
O1 S1 1.4228(16)
S1 O2 1.4232(16)
S1 N1 1.6040(17)
S1 C15 1.830(2)
F1 C15 1.332(2)
N1 C14 1.495(2)
F2 C15 1.328(2)
C2 C3 1.389(3)
C2 H2 0.9500
C3 C4 1.383(3)
C3 H3 0.9500
F3 C15 1.327(2)
C4 C5 1.385(3)
C4 H4 0.9500
C5 C6 1.396(3)
C5 H5 0.9500
C6 C7 1.483(3)
C7 C8 1.391(3)
C7 C12 1.404(3)
C9 C8 1.385(3)
C9 C10 1.388(3)
C9 H9 0.9500
C8 H8 0.9500
C10 C11 1.385(3)
C10 H10 0.9500
C11 C12 1.391(3)
C11 H11 0.9500
C12 C13 1.498(3)
C13 C16 1.339(3)
C13 C14 1.503(3)
C14 H14A 0.9900
C14 H14B 0.9900
C16 C17 1.507(3)
C16 C21 1.508(3)
C17 C18 1.537(3)
C17 H17A 0.9900
C17 H17B 0.9900
C18 C19 1.523(3)
C18 H18A 0.9900
C18 H18B 0.9900
C19 C20 1.520(3)
C19 H19A 0.9900
C19 H19B 0.9900
C20 C21 1.537(3)
C20 H20A 0.9900
C20 H20B 0.9900
C21 H21A 0.9900
C21 H21B 0.9900
